data_2226825
loop_
_publ_author_name
'H\"okelek, Tuncer'
'Dal, Hakan'
'Tercan, Bar\?i\,s'
'\,Cimen, Efdal'
'Necefo\(glu, Hacali'

_publ_section_title
;
 <i>catena</i>-Poly[[bis(4-methylbenzoato-\k^2^<i>O</i>:<i>O</i>')lead(II)]-\m-nicotinamide-\k^2^<i>N</i>^1^:<i>O</i>]
;
_journal_coeditor_code CI5133
_journal_issue 8
_journal_name_full 'Acta Crystallographica Section E'
_journal_page_first m953
_journal_page_last m954
_journal_paper_doi 10.1107/S1600536810028126
_journal_volume 66
_journal_year 2010
_chemical_formula_iupac '[Pb (C8 H7 O2)2 (C6 H6 N2 O)]'
_chemical_formula_moiety 'C22 H20 N2 O5 Pb'
_chemical_formula_sum 'C22 H20 N2 O5 Pb'
_chemical_formula_weight 599.60
_chemical_name_systematic
;
<i>catena</i>-Poly[[bis(4-methylbenzoato-\k^2^<i>O</i>:<i>O</i>')lead(II)]-
\m-nicotinamide-\k^2^<i>N</i>^1^:<i>O</i>]
;
_space_group_IT_number 14
_symmetry_cell_setting monoclinic
_symmetry_space_group_name_Hall '-P 2ybc'
_symmetry_space_group_name_H-M 'P 1 21/c 1'
_atom_sites_solution_hydrogens geom
_atom_sites_solution_primary direct
_atom_sites_solution_secondary difmap
_audit_creation_method SHELXL-97
_cell_angle_alpha 90.00
_cell_angle_beta 102.322(2)
_cell_angle_gamma 90.00
_cell_formula_units_Z 4
_cell_length_a 14.1146(3)
_cell_length_b 7.7431(2)
_cell_length_c 19.2165(4)
_cell_measurement_reflns_used 9891
_cell_measurement_temperature 100(2)
_cell_measurement_theta_max 28.43
_cell_measurement_theta_min 2.35
_cell_volume 2051.81(8)
_computing_cell_refinement 'SAINT (Bruker, 2007)'
_computing_data_collection 'APEX2 (Bruker, 2007)'
_computing_data_reduction 'SAINT (Bruker, 2007)'
_computing_molecular_graphics 'Mercury (Macrae <i>et al.</i>, 2006) and ORTEP-3 for Windows (Farrugia, 1997)'
_computing_publication_material 'WinGX (Farrugia, 1999) and PLATON (Spek, 2009)'
_computing_structure_refinement 'SHELXL97 (Sheldrick, 2008)'
_computing_structure_solution 'SHELXS97 (Sheldrick, 2008)'
_diffrn_ambient_temperature 100(2)
_diffrn_measured_fraction_theta_full 0.993
_diffrn_measured_fraction_theta_max 0.993
_diffrn_measurement_device_type 'Bruker Kappa APEXII CCD area-detector diffractometer'
_diffrn_measurement_method '\f and \w scans'
_diffrn_radiation_monochromator graphite
_diffrn_radiation_source 'fine-focus sealed tube'
_diffrn_radiation_type MoK\a
_diffrn_radiation_wavelength 0.71073
_diffrn_reflns_av_R_equivalents 0.0303
_diffrn_reflns_av_sigmaI/netI 0.0280
_diffrn_reflns_limit_h_max 17
_diffrn_reflns_limit_h_min -18
_diffrn_reflns_limit_k_max 10
_diffrn_reflns_limit_k_min -9
_diffrn_reflns_limit_l_max 25
_diffrn_reflns_limit_l_min -25
_diffrn_reflns_number 19461
_diffrn_reflns_theta_full 28.45
_diffrn_reflns_theta_max 28.45
_diffrn_reflns_theta_min 2.17
_diffrn_standards_number 0
_exptl_absorpt_coefficient_mu 8.259
_exptl_absorpt_correction_T_max 0.342
_exptl_absorpt_correction_T_min 0.074
_exptl_absorpt_correction_type multi-scan
_exptl_absorpt_process_details '(SADABS; Bruker, 2005)'
_exptl_crystal_colour colourless
_exptl_crystal_density_diffrn 1.941
_exptl_crystal_density_method 'not measured'
_exptl_crystal_description Plate
_exptl_crystal_F_000 1152
_exptl_crystal_size_max 0.34
_exptl_crystal_size_mid 0.32
_exptl_crystal_size_min 0.13
_refine_diff_density_max 1.079
_refine_diff_density_min -1.028
_refine_ls_extinction_method none
_refine_ls_goodness_of_fit_ref 1.027
_refine_ls_hydrogen_treatment mixed
_refine_ls_matrix_type full
_refine_ls_number_parameters 281
_refine_ls_number_reflns 5143
_refine_ls_number_restraints 0
_refine_ls_restrained_S_all 1.027
_refine_ls_R_factor_all 0.0233
_refine_ls_R_factor_gt 0.0195
_refine_ls_shift/su_max 0.003
_refine_ls_shift/su_mean 0.000
_refine_ls_structure_factor_coef Fsqd
_refine_ls_weighting_details 'calc w=1/[\s^2^(Fo^2^)+(0.0216P)^2^+2.0622P] where P=(Fo^2^+2Fc^2^)/3'
_refine_ls_weighting_scheme calc
_refine_ls_wR_factor_gt 0.0482
_refine_ls_wR_factor_ref 0.0497
_reflns_number_gt 4669
_reflns_number_total 5143
_reflns_threshold_expression I>2\s(I)
_cod_data_source_file ci5133.cif
_cod_data_source_block I
_cod_original_sg_symbol_H-M 'P 21/c'
_cod_database_code 2226825
_cod_database_fobs_code 2226825

loop_
_symmetry_equiv_pos_as_xyz
'x, y, z'
'-x, y+1/2, -z+1/2'
'-x, -y, -z'
'x, -y-1/2, z-1/2'

loop_
_atom_site_type_symbol
_atom_site_label
_atom_site_fract_x
_atom_site_fract_y
_atom_site_fract_z
_atom_site_U_iso_or_equiv
_atom_site_adp_type
_atom_site_calc_flag
_atom_site_refinement_flags
_atom_site_occupancy
_atom_site_disorder_assembly
_atom_site_disorder_group
Pb Pb1 0.455879(7) 0.261390(11) 0.672516(4) 0.01364(4) Uani d . 1 . .
O O1 0.26579(14) 0.3383(2) 0.61028(9) 0.0203(4) Uani d . 1 . .
O O2 0.38915(13) 0.5234(2) 0.62939(9) 0.0165(4) Uani d . 1 . .
O O3 0.59356(13) 0.3990(2) 0.63203(9) 0.0187(4) Uani d . 1 . .
O O4 0.59623(14) 0.4377(2) 0.74604(9) 0.0198(4) Uani d . 1 . .
O O5 0.42873(14) 0.1659(2) 0.53563(9) 0.0207(4) Uani d . 1 . .
N N1 0.39370(16) 0.1149(3) 0.28403(10) 0.0148(4) Uani d . 1 . .
N N2 0.53688(17) 0.3091(3) 0.48605(12) 0.0185(4) Uani d . 1 . .
H H2A 0.566(2) 0.351(4) 0.5262(17) 0.023(8) Uiso d . 1 . .
H H2B 0.552(2) 0.347(4) 0.4480(17) 0.028(8) Uiso d . 1 . .
C C1 0.29883(19) 0.4848(3) 0.60520(12) 0.0154(5) Uani d . 1 . .
C C2 0.23623(19) 0.6286(3) 0.56937(13) 0.0157(5) Uani d . 1 . .
C C3 0.26372(19) 0.8006(3) 0.58144(13) 0.0176(5) Uani d . 1 . .
H H3 0.3189 0.8277 0.6157 0.021 Uiso calc R 1 . .
C C4 0.2096(2) 0.9319(3) 0.54282(13) 0.0186(5) Uani d . 1 . .
H H4 0.2277 1.0464 0.5524 0.022 Uiso calc R 1 . .
C C5 0.1285(2) 0.8938(3) 0.48978(13) 0.0198(5) Uani d . 1 . .
C C6 0.0983(2) 0.7224(4) 0.48013(15) 0.0227(6) Uani d . 1 . .
H H6 0.0423 0.6958 0.4466 0.027 Uiso calc R 1 . .
C C7 0.1510(2) 0.5900(3) 0.52003(13) 0.0201(5) Uani d . 1 . .
H H7 0.1293 0.4764 0.5138 0.024 Uiso calc R 1 . .
C C8 0.0763(2) 1.0343(4) 0.44306(15) 0.0275(6) Uani d . 1 . .
H H8A 0.0096 1.0025 0.4265 0.041 Uiso calc R 1 . .
H H8B 0.1060 1.0507 0.4030 0.041 Uiso calc R 1 . .
H H8C 0.0800 1.1398 0.4698 0.041 Uiso calc R 1 . .
C C9 0.63657(19) 0.4482(3) 0.69346(12) 0.0156(5) Uani d . 1 . .
C C10 0.73759(19) 0.5183(3) 0.70341(13) 0.0165(5) Uani d . 1 . .
C C11 0.7859(2) 0.5820(3) 0.76893(13) 0.0206(5) Uani d . 1 . .
H H11 0.7547 0.5834 0.8070 0.025 Uiso calc R 1 . .
C C12 0.8796(2) 0.6431(3) 0.77827(14) 0.0246(6) Uani d . 1 . .
H H12 0.9103 0.6877 0.8223 0.030 Uiso calc R 1 . .
C C13 0.9291(2) 0.6390(3) 0.72244(15) 0.0230(6) Uani d . 1 . .
C C14 0.8792(2) 0.5788(3) 0.65661(14) 0.0227(6) Uani d . 1 . .
H H14 0.9099 0.5787 0.6184 0.027 Uiso calc R 1 . .
C C15 0.7850(2) 0.5191(3) 0.64661(13) 0.0195(5) Uani d . 1 . .
H H15 0.7531 0.4794 0.6021 0.023 Uiso calc R 1 . .
C C16 1.0339(2) 0.6892(4) 0.73324(19) 0.0350(7) Uani d . 1 . .
H H16A 1.0436 0.7559 0.6932 0.053 Uiso calc R 1 . .
H H16B 1.0733 0.5870 0.7375 0.053 Uiso calc R 1 . .
H H16C 1.0520 0.7568 0.7759 0.053 Uiso calc R 1 . .
C C17 0.43980(18) 0.1755(3) 0.34748(12) 0.0138(5) Uani d . 1 . .
H H17 0.4933 0.2468 0.3494 0.017 Uiso calc R 1 . .
C C18 0.41142(18) 0.1368(3) 0.41091(12) 0.0137(5) Uani d . 1 . .
C C19 0.33353(19) 0.0266(3) 0.40765(13) 0.0181(5) Uani d . 1 . .
H H19 0.3133 -0.0039 0.4490 0.022 Uiso calc R 1 . .
C C20 0.2860(2) -0.0379(3) 0.34251(13) 0.0199(5) Uani d . 1 . .
H H20 0.2337 -0.1125 0.3393 0.024 Uiso calc R 1 . .
C C21 0.31782(19) 0.0106(3) 0.28202(13) 0.0173(5) Uani d . 1 . .
H H21 0.2849 -0.0311 0.2381 0.021 Uiso calc R 1 . .
C C22 0.46060(19) 0.2068(3) 0.48252(13) 0.0146(5) Uani d . 1 . .

loop_
_atom_site_aniso_label
_atom_site_aniso_U_11
_atom_site_aniso_U_22
_atom_site_aniso_U_33
_atom_site_aniso_U_12
_atom_site_aniso_U_13
_atom_site_aniso_U_23
Pb1 0.01661(6) 0.01381(6) 0.01057(5) 0.00062(3) 0.00306(4) 0.00089(3)
O1 0.0239(11) 0.0159(9) 0.0209(9) -0.0031(7) 0.0044(8) 0.0029(7)
O2 0.0174(10) 0.0166(9) 0.0150(8) -0.0008(7) 0.0023(7) 0.0036(6)
O3 0.0175(10) 0.0249(10) 0.0129(8) -0.0021(7) 0.0018(7) -0.0025(7)
O4 0.0211(10) 0.0244(10) 0.0144(8) 0.0013(7) 0.0051(7) -0.0013(7)
O5 0.0240(11) 0.0265(10) 0.0129(8) -0.0046(8) 0.0071(7) -0.0005(7)
N1 0.0165(11) 0.0153(10) 0.0124(9) 0.0012(8) 0.0028(8) -0.0010(7)
N2 0.0227(12) 0.0222(11) 0.0110(10) -0.0050(9) 0.0046(9) -0.0013(9)
C1 0.0197(14) 0.0187(12) 0.0086(10) -0.0009(9) 0.0045(9) -0.0008(8)
C2 0.0160(13) 0.0183(12) 0.0142(11) -0.0002(9) 0.0061(10) 0.0008(9)
C3 0.0169(13) 0.0197(12) 0.0164(12) -0.0023(10) 0.0037(10) -0.0008(10)
C4 0.0226(15) 0.0160(12) 0.0187(12) 0.0002(10) 0.0079(11) 0.0017(9)
C5 0.0206(14) 0.0216(13) 0.0190(12) 0.0046(10) 0.0084(11) 0.0022(10)
C6 0.0177(14) 0.0254(14) 0.0229(14) 0.0031(10) -0.0006(11) -0.0025(10)
C7 0.0188(14) 0.0196(13) 0.0207(12) -0.0011(10) 0.0016(11) -0.0002(10)
C8 0.0293(17) 0.0268(15) 0.0265(14) 0.0090(12) 0.0065(12) 0.0062(11)
C9 0.0174(13) 0.0152(12) 0.0139(11) 0.0038(9) 0.0029(10) 0.0002(9)
C10 0.0171(14) 0.0145(12) 0.0159(11) 0.0027(9) -0.0008(10) 0.0005(9)
C11 0.0221(15) 0.0212(13) 0.0171(12) 0.0050(10) 0.0010(10) -0.0021(10)
C12 0.0246(16) 0.0228(14) 0.0210(13) 0.0019(11) -0.0073(11) -0.0050(10)
C13 0.0208(15) 0.0138(12) 0.0308(14) 0.0003(10) -0.0028(11) 0.0003(10)
C14 0.0226(15) 0.0224(14) 0.0237(13) -0.0006(11) 0.0061(11) 0.0026(10)
C15 0.0192(14) 0.0213(13) 0.0171(12) -0.0027(10) 0.0021(10) -0.0005(9)
C16 0.0229(17) 0.0277(16) 0.0500(19) -0.0039(13) -0.0019(14) 0.0004(14)
C17 0.0139(12) 0.0131(12) 0.0144(11) -0.0002(9) 0.0034(9) 0.0002(8)
C18 0.0151(13) 0.0135(11) 0.0120(11) 0.0022(9) 0.0020(9) 0.0003(8)
C19 0.0179(14) 0.0232(13) 0.0147(11) -0.0011(10) 0.0071(10) 0.0017(9)
C20 0.0165(14) 0.0242(14) 0.0185(12) -0.0061(10) 0.0025(10) 0.0018(10)
C21 0.0168(14) 0.0213(13) 0.0126(11) -0.0010(10) 0.0004(10) -0.0009(9)
C22 0.0172(13) 0.0141(11) 0.0127(11) 0.0018(9) 0.0034(9) -0.0003(9)

loop_
_atom_type_symbol
_atom_type_description
_atom_type_scat_dispersion_real
_atom_type_scat_dispersion_imag
_atom_type_scat_source
C C 0.0033 0.0016 'International Tables Vol C Tables 4.2.6.8 and 6.1.1.4'
H H 0.0000 0.0000 'International Tables Vol C Tables 4.2.6.8 and 6.1.1.4'
N N 0.0061 0.0033 'International Tables Vol C Tables 4.2.6.8 and 6.1.1.4'
O O 0.0106 0.0060 'International Tables Vol C Tables 4.2.6.8 and 6.1.1.4'
Pb Pb -3.3944 10.1111 'International Tables Vol C Tables 4.2.6.8 and 6.1.1.4'

loop_
_geom_angle_atom_site_label_1
_geom_angle_atom_site_label_2
_geom_angle_atom_site_label_3
_geom_angle_site_symmetry_1
_geom_angle_site_symmetry_3
_geom_angle
_geom_angle_publ_flag
O2 Pb1 O3 . . 78.32(6) ?
O2 Pb1 O4 . . 86.45(6) ?
O3 Pb1 O4 . . 51.71(5) ?
O2 Pb1 N1 . 4_566 78.11(6) ?
O3 Pb1 N1 . 4_566 120.84(6) ?
O4 Pb1 N1 . 4_566 73.37(6) ?
O2 Pb1 O5 . . 85.89(6) ?
O3 Pb1 O5 . . 76.61(5) ?
O4 Pb1 O5 . . 128.23(5) ?
N1 Pb1 O5 4_566 . 152.50(6) ?
O2 Pb1 O1 . . 51.09(6) ?
O3 Pb1 O1 . . 121.69(5) ?
O4 Pb1 O1 . . 133.51(5) ?
N1 Pb1 O1 4_566 . 79.28(6) ?
O5 Pb1 O1 . . 73.26(6) ?
C1 O1 Pb1 . . 83.35(15) ?
C1 O2 Pb1 . . 102.76(14) ?
C9 O3 Pb1 . . 95.09(15) ?
C9 O4 Pb1 . . 91.18(15) ?
C22 O5 Pb1 . . 137.38(17) ?
C21 N1 C17 . . 118.0(2) ?
C21 N1 Pb1 . 4_565 126.49(15) ?
C17 N1 Pb1 . 4_565 115.32(16) ?
C22 N2 H2A . . 120(2) ?
C22 N2 H2B . . 120(2) ?
H2A N2 H2B . . 119(3) ?
O1 C1 O2 . . 122.8(2) ?
O1 C1 C2 . . 121.5(2) ?
O2 C1 C2 . . 115.7(2) ?
C3 C2 C1 . . 121.3(2) ?
C3 C2 C7 . . 119.2(2) ?
C7 C2 C1 . . 119.5(2) ?
C4 C3 C2 . . 120.6(2) ?
C4 C3 H3 . . 119.7 ?
C2 C3 H3 . . 119.7 ?
C3 C4 C5 . . 120.6(2) ?
C3 C4 H4 . . 119.7 ?
C5 C4 H4 . . 119.7 ?
C4 C5 C6 . . 118.6(2) ?
C4 C5 C8 . . 120.4(2) ?
C6 C5 C8 . . 120.9(3) ?
C5 C6 C7 . . 121.0(3) ?
C5 C6 H6 . . 119.5 ?
C7 C6 H6 . . 119.5 ?
C2 C7 H7 . . 120.1 ?
C6 C7 C2 . . 119.8(2) ?
C6 C7 H7 . . 120.1 ?
C5 C8 H8A . . 109.5 ?
C5 C8 H8B . . 109.5 ?
C5 C8 H8C . . 109.5 ?
H8A C8 H8B . . 109.5 ?
H8A C8 H8C . . 109.5 ?
H8B C8 H8C . . 109.5 ?
O4 C9 O3 . . 121.2(2) ?
O4 C9 C10 . . 120.0(2) ?
O3 C9 C10 . . 118.8(2) ?
C11 C10 C15 . . 118.9(3) ?
C11 C10 C9 . . 120.9(2) ?
C15 C10 C9 . . 120.2(2) ?
C10 C11 H11 . . 119.6 ?
C12 C11 C10 . . 120.8(3) ?
C12 C11 H11 . . 119.6 ?
C11 C12 C13 . . 120.9(2) ?
C11 C12 H12 . . 119.5 ?
C13 C12 H12 . . 119.5 ?
C12 C13 C16 . . 121.8(3) ?
C14 C13 C12 . . 117.7(3) ?
C14 C13 C16 . . 120.4(3) ?
C13 C14 H14 . . 119.2 ?
C15 C14 C13 . . 121.6(3) ?
C15 C14 H14 . . 119.2 ?
C10 C15 H15 . . 120.0 ?
C14 C15 C10 . . 120.0(2) ?
C14 C15 H15 . . 120.0 ?
C13 C16 H16A . . 109.5 ?
C13 C16 H16B . . 109.5 ?
C13 C16 H16C . . 109.5 ?
H16A C16 H16B . . 109.5 ?
H16A C16 H16C . . 109.5 ?
H16B C16 H16C . . 109.5 ?
N1 C17 C18 . . 123.1(2) ?
N1 C17 H17 . . 118.4 ?
C18 C17 H17 . . 118.4 ?
C17 C18 C22 . . 124.0(2) ?
C19 C18 C17 . . 117.8(2) ?
C19 C18 C22 . . 118.1(2) ?
C18 C19 H19 . . 120.3 ?
C20 C19 C18 . . 119.5(2) ?
C20 C19 H19 . . 120.3 ?
C19 C20 C21 . . 118.8(2) ?
C19 C20 H20 . . 120.6 ?
C21 C20 H20 . . 120.6 ?
N1 C21 C20 . . 122.8(2) ?
N1 C21 H21 . . 118.6 ?
C20 C21 H21 . . 118.6 ?
O5 C22 N2 . . 122.9(2) ?
O5 C22 C18 . . 118.9(2) ?
N2 C22 C18 . . 118.2(2) ?

loop_
_geom_bond_atom_site_label_1
_geom_bond_atom_site_label_2
_geom_bond_site_symmetry_2
_geom_bond_distance
_geom_bond_publ_flag
Pb1 O1 . 2.7594(19) yes
Pb1 O2 . 2.3141(17) yes
Pb1 O3 . 2.4824(18) yes
Pb1 O4 . 2.5672(19) yes
Pb1 O5 . 2.6800(16) yes
Pb1 N1 4_566 2.661(2) yes
O1 C1 . 1.239(3) ?
O2 C1 . 1.295(3) ?
O4 C9 . 1.264(3) ?
N1 Pb1 4_565 2.661(2) ?
N2 C22 . 1.327(4) ?
N2 H2A . 0.86(3) ?
N2 H2B . 0.85(3) ?
C1 C2 . 1.495(3) ?
C2 C7 . 1.396(4) ?
C3 C2 . 1.393(4) ?
C3 C4 . 1.388(4) ?
C3 H3 . 0.93 ?
C4 C5 . 1.393(4) ?
C4 H4 . 0.93 ?
C5 C8 . 1.500(4) ?
C6 C5 . 1.394(4) ?
C6 C7 . 1.396(4) ?
C6 H6 . 0.93 ?
C7 H7 . 0.93 ?
C8 H8A . 0.96 ?
C8 H8B . 0.96 ?
C8 H8C . 0.96 ?
C9 O3 . 1.265(3) ?
C9 C10 . 1.499(4) ?
C10 C11 . 1.388(3) ?
C10 C15 . 1.397(4) ?
C11 C12 . 1.380(4) ?
C11 H11 . 0.93 ?
C12 H12 . 0.93 ?
C13 C12 . 1.400(4) ?
C13 C14 . 1.391(4) ?
C13 C16 . 1.500(4) ?
C14 H14 . 0.93 ?
C15 C14 . 1.382(4) ?
C15 H15 . 0.93 ?
C16 H16A . 0.96 ?
C16 H16B . 0.96 ?
C16 H16C . 0.96 ?
C17 N1 . 1.338(3) ?
C17 C18 . 1.394(3) ?
C17 H17 . 0.93 ?
C18 C19 . 1.383(3) ?
C18 C22 . 1.504(3) ?
C19 C20 . 1.381(3) ?
C19 H19 . 0.93 ?
C20 H20 . 0.93 ?
C21 N1 . 1.335(3) ?
C21 C20 . 1.384(3) ?
C21 H21 . 0.93 ?
C22 O5 . 1.241(3) ?

loop_
_geom_hbond_atom_site_label_D
_geom_hbond_atom_site_label_H
_geom_hbond_atom_site_label_A
_geom_hbond_site_symmetry_A
_geom_hbond_distance_DH
_geom_hbond_distance_HA
_geom_hbond_distance_DA
_geom_hbond_angle_DHA
_geom_hbond_publ_flag
N2 H2A O3 . 0.86(3) 2.02(3) 2.835(3) 158(3) yes
N2 H2B O2 3_666 0.86(3) 2.11(3) 2.946(3) 167(3) yes
C4 H4 O1 1_565 0.93 2.53 3.431(3) 165 yes
C11 H11 O1 5_667 0.93 2.59 3.253(3) 129 yes
C17 H17 O2 3_666 0.93 2.41 3.317(3) 166 yes

loop_
_geom_torsion_atom_site_label_1
_geom_torsion_atom_site_label_2
_geom_torsion_atom_site_label_3
_geom_torsion_atom_site_label_4
_geom_torsion_site_symmetry_1
_geom_torsion_site_symmetry_2
_geom_torsion_site_symmetry_3
_geom_torsion_site_symmetry_4
_geom_torsion
_geom_torsion_publ_flag
O2 Pb1 O1 C1 . . . . 1.22(13) ?
O3 Pb1 O1 C1 . . . . -35.24(15) ?
O4 Pb1 O1 C1 . . . . 30.06(16) ?
O5 Pb1 O1 C1 . . . . -97.21(14) ?
N1 Pb1 O1 C1 4_566 . . . 84.52(14) ?
O1 Pb1 O2 C1 . . . . -1.19(12) ?
O3 Pb1 O2 C1 . . . . 147.72(14) ?
O4 Pb1 O2 C1 . . . . -160.67(14) ?
O5 Pb1 O2 C1 . . . . 70.57(14) ?
N1 Pb1 O2 C1 4_566 . . . -86.93(14) ?
O1 Pb1 O3 C9 . . . . 127.94(14) ?
O2 Pb1 O3 C9 . . . . 99.77(15) ?
O4 Pb1 O3 C9 . . . . 5.02(13) ?
O5 Pb1 O3 C9 . . . . -171.72(15) ?
N1 Pb1 O3 C9 4_566 . . . 31.39(16) ?
O1 Pb1 O4 C9 . . . . -105.01(15) ?
O2 Pb1 O4 C9 . . . . -82.92(14) ?
O3 Pb1 O4 C9 . . . . -5.01(13) ?
O5 Pb1 O4 C9 . . . . -0.98(17) ?
N1 Pb1 O4 C9 4_566 . . . -161.56(15) ?
O1 Pb1 O5 C22 . . . . 116.6(3) ?
O2 Pb1 O5 C22 . . . . 66.1(3) ?
O3 Pb1 O5 C22 . . . . -12.9(3) ?
O4 Pb1 O5 C22 . . . . -16.1(3) ?
N1 Pb1 O5 C22 4_566 . . . 120.2(3) ?
Pb1 O1 C1 O2 . . . . -2.0(2) ?
Pb1 O1 C1 C2 . . . . 177.1(2) ?
Pb1 O2 C1 O1 . . . . 2.5(3) ?
Pb1 O2 C1 C2 . . . . -176.69(16) ?
Pb1 O4 C9 O3 . . . . 9.0(2) ?
Pb1 O4 C9 C10 . . . . -170.3(2) ?
O1 C1 C2 C3 . . . . 160.7(2) ?
O1 C1 C2 C7 . . . . -22.6(3) ?
O2 C1 C2 C3 . . . . -20.1(3) ?
O2 C1 C2 C7 . . . . 156.5(2) ?
C1 C2 C7 C6 . . . . -172.3(2) ?
C3 C2 C7 C6 . . . . 4.4(4) ?
C4 C3 C2 C1 . . . . 173.8(2) ?
C4 C3 C2 C7 . . . . -2.8(4) ?
C2 C3 C4 C5 . . . . -1.9(4) ?
C3 C4 C5 C6 . . . . 5.0(4) ?
C3 C4 C5 C8 . . . . -173.6(2) ?
C7 C6 C5 C4 . . . . -3.4(4) ?
C7 C6 C5 C8 . . . . 175.2(3) ?
C5 C6 C7 C2 . . . . -1.3(4) ?
O4 C9 O3 Pb1 . . . . -9.4(2) ?
C10 C9 O3 Pb1 . . . . 169.95(19) ?
O3 C9 C10 C11 . . . . 176.7(2) ?
O3 C9 C10 C15 . . . . -3.8(4) ?
O4 C9 C10 C11 . . . . -3.9(4) ?
O4 C9 C10 C15 . . . . 175.6(2) ?
C9 C10 C11 C12 . . . . 178.7(2) ?
C15 C10 C11 C12 . . . . -0.8(4) ?
C9 C10 C15 C14 . . . . -178.0(2) ?
C11 C10 C15 C14 . . . . 1.5(4) ?
C10 C11 C12 C13 . . . . -1.4(4) ?
C14 C13 C12 C11 . . . . 2.9(4) ?
C16 C13 C12 C11 . . . . -174.1(3) ?
C12 C13 C14 C15 . . . . -2.2(4) ?
C16 C13 C14 C15 . . . . 174.9(3) ?
C10 C15 C14 C13 . . . . 0.0(4) ?
C18 C17 N1 Pb1 . . . 4_565 174.19(18) ?
C18 C17 N1 C21 . . . . -1.0(4) ?
N1 C17 C18 C19 . . . . 1.9(4) ?
N1 C17 C18 C22 . . . . -178.5(2) ?
C17 C18 C19 C20 . . . . -1.2(4) ?
C22 C18 C19 C20 . . . . 179.1(2) ?
C17 C18 C22 O5 . . . . 179.1(2) ?
C17 C18 C22 N2 . . . . -1.3(4) ?
C19 C18 C22 O5 . . . . -1.3(4) ?
C19 C18 C22 N2 . . . . 178.3(2) ?
C18 C19 C20 C21 . . . . -0.2(4) ?
C20 C21 N1 Pb1 . . . 4_565 -175.19(19) ?
C20 C21 N1 C17 . . . . -0.6(4) ?
N1 C21 C20 C19 . . . . 1.2(4) ?
N2 C22 O5 Pb1 . . . . 10.7(4) ?
C18 C22 O5 Pb1 . . . . -169.76(16) ?
